data_7116980
loop_
_publ_author_name
'Perez, Christian'
'Monserrat, Jean-Philippe'
'Chen, Yao'
'Cohen, Seth M.'

_publ_section_title
;
 Exploring hydrogen peroxide responsive thiazolidinone-based prodrugs
;
_journal_coden_ASTM CHCOFS
_journal_issue 33
_journal_name_full
;
 Chemical Communications (Cambridge, United Kingdom)
;
_journal_page_first 7116
_journal_page_last 7119
_journal_paper_doi 10.1039/c4cc09921d
_journal_volume 51
_journal_year 2015
_chemical_formula_sum 'C10 H9 N O2 S'
_chemical_formula_weight 207.24
_chemical_name_common phenyl(2-thioxooxazolidin-3-yl)methanone
_space_group_IT_number 29
_symmetry_cell_setting orthorhombic
_symmetry_space_group_name_Hall 'P 2c -2ac'
_symmetry_space_group_name_H-M 'P c a 21'
_atom_sites_solution_hydrogens geom
_atom_sites_solution_primary direct
_atom_sites_solution_secondary difmap
_audit_creation_method SHELXL-97
_audit_update_record
;
2014-12-08 deposited with the CCDC.
2015-03-20 downloaded from the CCDC.
;
_cell_angle_alpha 90.00
_cell_angle_beta 90.00
_cell_angle_gamma 90.00
_cell_formula_units_Z 8
_cell_length_a 13.7485(7)
_cell_length_b 5.4360(3)
_cell_length_c 25.0630(12)
_cell_measurement_reflns_used 7464
_cell_measurement_temperature 100(2)
_cell_measurement_theta_max 25.27
_cell_measurement_theta_min 3.07
_cell_volume 1873.13(17)
_computing_cell_refinement 'Bruker SAINT'
_computing_data_collection 'Bruker APEX2'
_computing_data_reduction 'Bruker SAINT'
_computing_molecular_graphics 'Bruker SHELXTL'
_computing_publication_material 'Bruker SHELXTL'
_computing_structure_refinement 'SHELXL-97 (Sheldrick, 2008)'
_computing_structure_solution 'SHELXS-97 (Sheldrick, 2008)'
_diffrn_ambient_temperature 100(2)
_diffrn_measured_fraction_theta_full 0.996
_diffrn_measured_fraction_theta_max 0.996
_diffrn_measurement_device_type 'Bruker APEX-II CCD'
_diffrn_measurement_method '\f and \w scans'
_diffrn_radiation_monochromator graphite
_diffrn_radiation_source 'fine-focus sealed tube'
_diffrn_radiation_type MoK\a
_diffrn_radiation_wavelength 0.71073
_diffrn_reflns_av_R_equivalents 0.0381
_diffrn_reflns_av_sigmaI/netI 0.0385
_diffrn_reflns_limit_h_max 16
_diffrn_reflns_limit_h_min -16
_diffrn_reflns_limit_k_max 6
_diffrn_reflns_limit_k_min -6
_diffrn_reflns_limit_l_max 28
_diffrn_reflns_limit_l_min -30
_diffrn_reflns_number 11582
_diffrn_reflns_theta_full 25.30
_diffrn_reflns_theta_max 25.30
_diffrn_reflns_theta_min 2.96
_exptl_absorpt_coefficient_mu 0.315
_exptl_absorpt_correction_T_max 0.9692
_exptl_absorpt_correction_T_min 0.8713
_exptl_absorpt_correction_type multi-scan
_exptl_absorpt_process_details SADABS
_exptl_crystal_colour colorless
_exptl_crystal_density_diffrn 1.470
_exptl_crystal_density_meas ?
_exptl_crystal_density_method 'not measured'
_exptl_crystal_description block
_exptl_crystal_F_000 864
_exptl_crystal_size_max 0.45
_exptl_crystal_size_mid 0.10
_exptl_crystal_size_min 0.10
_refine_diff_density_max 0.284
_refine_diff_density_min -0.281
_refine_diff_density_rms 0.075
_refine_ls_abs_structure_details 'Flack H D (1983), Acta Cryst. A39, 876-881'
_refine_ls_abs_structure_Flack 0.16(8)
_refine_ls_extinction_coef 'not measured'
_refine_ls_extinction_method none
_refine_ls_goodness_of_fit_ref 1.073
_refine_ls_hydrogen_treatment constr
_refine_ls_matrix_type full
_refine_ls_number_parameters 253
_refine_ls_number_reflns 3362
_refine_ls_number_restraints 1
_refine_ls_restrained_S_all 1.073
_refine_ls_R_factor_all 0.0498
_refine_ls_R_factor_gt 0.0463
_refine_ls_shift/su_max 0.012
_refine_ls_shift/su_mean 0.002
_refine_ls_structure_factor_coef Fsqd
_refine_ls_weighting_details 'calc w=1/[\s^2^(Fo^2^)+(0.0727P)^2^+0.7451P] where P=(Fo^2^+2Fc^2^)/3'
_refine_ls_weighting_scheme calc
_refine_ls_wR_factor_gt 0.1121
_refine_ls_wR_factor_ref 0.1152
_reflns_number_gt 3149
_reflns_number_total 3362
_reflns_threshold_expression >2sigma(I)
_cod_data_source_file c4cc09921d2.cif
_cod_data_source_block JP_73
_cod_depositor_comments
;
The following automatic conversions were performed:

'_exptl_crystal_density_meas' value 'not measured' was changed to '?'
- the value is perceived as not measured.

Automatic conversion script
Id: cif_fix_values 3105 2015-03-04 15:46:00Z robertas 
;
_cod_original_sg_symbol_H-M 'P c a 2 (1)'
_cod_database_code 7116980

loop_
_symmetry_equiv_pos_as_xyz
'x, y, z'
'-x, -y, z+1/2'
'-x+1/2, y, z+1/2'
'x+1/2, -y, z'

loop_
_atom_site_label
_atom_site_type_symbol
_atom_site_fract_x
_atom_site_fract_y
_atom_site_fract_z
_atom_site_U_iso_or_equiv
_atom_site_adp_type
_atom_site_occupancy
_atom_site_symmetry_multiplicity
_atom_site_calc_flag
_atom_site_refinement_flags
_atom_site_disorder_assembly
_atom_site_disorder_group
S1 S 0.78891(5) 0.31516(15) 0.59618(3) 0.0185(2) Uani 1 1 d . . .
S2 S 0.45628(5) -0.14643(15) 0.49297(3) 0.0175(2) Uani 1 1 d . . .
O1 O 0.60514(15) 0.2633(4) 0.57596(8) 0.0167(5) Uani 1 1 d . . .
O2 O 0.63181(17) 0.9094(5) 0.68101(9) 0.0217(5) Uani 1 1 d . . .
O3 O 0.63862(15) -0.2351(4) 0.51046(9) 0.0174(5) Uani 1 1 d . . .
O4 O 0.62444(16) 0.4283(4) 0.41049(10) 0.0209(5) Uani 1 1 d . . .
C2 C 0.5084(2) 0.3481(6) 0.59160(15) 0.0194(7) Uani 1 1 d . . .
H2A H 0.4756 0.2249 0.6145 0.023 Uiso 1 1 calc R . .
H2B H 0.4675 0.3798 0.5598 0.023 Uiso 1 1 calc R . .
C4 C 0.5270(2) 0.5825(6) 0.62202(14) 0.0185(7) Uani 1 1 d . . .
H4A H 0.5198 0.7293 0.5990 0.022 Uiso 1 1 calc R . .
H4B H 0.4835 0.5979 0.6533 0.022 Uiso 1 1 calc R . .
N5 N 0.62937(18) 0.5436(5) 0.63819(11) 0.0140(6) Uani 1 1 d . . .
N6 N 0.62058(18) 0.0534(5) 0.44936(11) 0.0156(6) Uani 1 1 d . . .
C7 C 0.6728(2) 0.7160(6) 0.67224(12) 0.0150(7) Uani 1 1 d . . .
C8 C 0.7652(2) 0.6466(6) 0.70000(13) 0.0151(7) Uani 1 1 d . . .
C9 C 0.7700(2) 0.4281(6) 0.72852(15) 0.0202(7) Uani 1 1 d . . .
H9 H 0.7185 0.3120 0.7265 0.024 Uiso 1 1 calc R . .
C10 C 0.8508(3) 0.3812(6) 0.75998(14) 0.0197(7) Uani 1 1 d . . .
H10 H 0.8536 0.2355 0.7809 0.024 Uiso 1 1 calc R . .
C11 C 0.9275(2) 0.5463(6) 0.76104(14) 0.0209(7) Uani 1 1 d . . .
H11 H 0.9833 0.5114 0.7821 0.025 Uiso 1 1 calc R . .
C12 C 0.6733(2) 0.3772(5) 0.60508(13) 0.0156(7) Uani 1 1 d . . .
C13 C 0.8413(2) 0.8134(6) 0.70138(13) 0.0166(7) Uani 1 1 d . . .
H13 H 0.8372 0.9625 0.6817 0.020 Uiso 1 1 calc R . .
C14 C 0.9236(2) 0.7627(6) 0.73152(14) 0.0202(7) Uani 1 1 d . . .
H14 H 0.9767 0.8745 0.7320 0.024 Uiso 1 1 calc R . .
C15 C 0.7371(2) -0.1706(6) 0.49311(15) 0.0179(7) Uani 1 1 d . . .
H15A H 0.7642 -0.2989 0.4693 0.022 Uiso 1 1 calc R . .
H15B H 0.7810 -0.1495 0.5241 0.022 Uiso 1 1 calc R . .
C16 C 0.7239(2) 0.0700(6) 0.46344(13) 0.0172(7) Uani 1 1 d . . .
H16A H 0.7373 0.2135 0.4866 0.021 Uiso 1 1 calc R . .
H16B H 0.7657 0.0785 0.4313 0.021 Uiso 1 1 calc R . .
C17 C 0.5793(2) 0.2401(6) 0.41768(12) 0.0159(7) Uani 1 1 d . . .
C18 C 0.4859(2) 0.1900(6) 0.38942(13) 0.0153(7) Uani 1 1 d . . .
C19 C 0.4143(2) 0.3696(6) 0.38896(13) 0.0176(7) Uani 1 1 d . . .
H19 H 0.4223 0.5152 0.4095 0.021 Uiso 1 1 calc R . .
C1A C 0.3314(2) 0.3370(6) 0.35867(14) 0.0210(7) Uani 1 1 d . . .
H1A H 0.2814 0.4576 0.3593 0.025 Uiso 1 1 calc R . .
C1B C 0.3211(2) 0.1286(6) 0.32741(13) 0.0192(7) Uani 1 1 d . . .
H1B H 0.2646 0.1073 0.3061 0.023 Uiso 1 1 calc R . .
C1C C 0.5734(2) -0.1079(6) 0.48281(12) 0.0138(7) Uani 1 1 d . . .
C1D C 0.4755(2) -0.0194(6) 0.35902(14) 0.0143(7) Uani 1 1 d . . .
H1D H 0.5241 -0.1435 0.3597 0.017 Uiso 1 1 calc R . .
C1E C 0.3933(2) -0.0483(6) 0.32725(12) 0.0188(7) Uani 1 1 d . . .
H1E H 0.3867 -0.1901 0.3054 0.023 Uiso 1 1 calc R . .

loop_
_atom_site_aniso_label
_atom_site_aniso_U_11
_atom_site_aniso_U_22
_atom_site_aniso_U_33
_atom_site_aniso_U_23
_atom_site_aniso_U_13
_atom_site_aniso_U_12
S1 0.0141(4) 0.0247(4) 0.0167(4) -0.0040(3) 0.0011(3) 0.0025(3)
S2 0.0118(4) 0.0249(4) 0.0159(4) 0.0019(3) 0.0004(3) -0.0024(3)
O1 0.0134(11) 0.0213(12) 0.0154(12) -0.0032(10) -0.0021(9) 0.0011(9)
O2 0.0214(13) 0.0209(13) 0.0227(14) -0.0031(10) -0.0004(10) 0.0025(10)
O3 0.0106(11) 0.0223(12) 0.0194(12) 0.0040(11) -0.0005(9) -0.0007(9)
O4 0.0184(12) 0.0193(12) 0.0248(14) 0.0025(11) -0.0015(10) -0.0033(10)
C2 0.0101(15) 0.0258(17) 0.0223(18) -0.0009(14) 0.0027(14) 0.0010(12)
C4 0.0103(16) 0.0266(18) 0.0185(18) 0.0019(14) -0.0005(14) 0.0039(14)
N5 0.0119(14) 0.0181(13) 0.0120(14) -0.0033(11) -0.0002(11) 0.0017(10)
N6 0.0117(14) 0.0213(14) 0.0140(15) -0.0036(12) 0.0002(11) -0.0034(11)
C7 0.0159(16) 0.0142(16) 0.0148(17) 0.0007(12) 0.0011(12) -0.0018(13)
C8 0.0169(17) 0.0205(16) 0.0078(16) -0.0052(12) -0.0020(13) 0.0010(13)
C9 0.0200(19) 0.0187(16) 0.022(2) -0.0022(14) 0.0050(14) -0.0021(13)
C10 0.0280(19) 0.0170(17) 0.0143(16) -0.0002(14) -0.0032(14) 0.0003(14)
C11 0.0176(18) 0.0295(19) 0.0156(17) -0.0038(15) -0.0044(14) 0.0024(14)
C12 0.0198(16) 0.0128(15) 0.0142(18) 0.0028(12) 0.0000(13) 0.0004(12)
C13 0.0210(18) 0.0144(15) 0.0145(16) -0.0014(12) 0.0029(14) 0.0004(12)
C14 0.0193(17) 0.0194(16) 0.0218(17) -0.0021(14) -0.0018(14) -0.0039(13)
C15 0.0093(14) 0.0222(17) 0.0223(17) 0.0019(14) 0.0004(14) -0.0001(12)
C16 0.0131(16) 0.0233(17) 0.0152(17) -0.0006(14) -0.0006(13) -0.0008(13)
C17 0.0185(16) 0.0162(16) 0.0131(16) -0.0030(13) 0.0030(13) -0.0004(12)
C18 0.0142(15) 0.0174(17) 0.0143(18) 0.0023(13) 0.0029(13) -0.0029(12)
C19 0.0192(16) 0.0184(16) 0.0153(17) 0.0016(13) 0.0003(13) -0.0030(13)
C1A 0.0180(16) 0.0221(16) 0.0229(19) 0.0048(14) -0.0004(15) 0.0031(14)
C1B 0.0169(17) 0.0247(18) 0.0160(17) 0.0051(14) -0.0040(13) -0.0021(14)
C1C 0.0138(15) 0.0168(15) 0.0108(17) -0.0028(12) -0.0026(12) 0.0017(12)
C1D 0.0132(16) 0.0199(16) 0.0097(17) 0.0024(12) -0.0003(13) 0.0022(12)
C1E 0.0228(18) 0.0222(19) 0.0115(17) -0.0012(13) -0.0025(13) -0.0031(13)

loop_
_atom_type_symbol
_atom_type_description
_atom_type_scat_dispersion_real
_atom_type_scat_dispersion_imag
_atom_type_scat_source
C C 0.0033 0.0016 'International Tables Vol C Tables 4.2.6.8 and 6.1.1.4'
H H 0.0000 0.0000 'International Tables Vol C Tables 4.2.6.8 and 6.1.1.4'
N N 0.0061 0.0033 'International Tables Vol C Tables 4.2.6.8 and 6.1.1.4'
O O 0.0106 0.0060 'International Tables Vol C Tables 4.2.6.8 and 6.1.1.4'
S S 0.1246 0.1234 'International Tables Vol C Tables 4.2.6.8 and 6.1.1.4'

loop_
_geom_angle_atom_site_label_1
_geom_angle_atom_site_label_2
_geom_angle_atom_site_label_3
_geom_angle
_geom_angle_site_symmetry_1
_geom_angle_site_symmetry_3
C12 O1 C2 110.2(2) . .
C1C O3 C15 110.2(2) . .
O1 C2 C4 104.3(2) . .
O1 C2 H2A 110.9 . .
C4 C2 H2A 110.9 . .
O1 C2 H2B 110.9 . .
C4 C2 H2B 110.9 . .
H2A C2 H2B 108.9 . .
N5 C4 C2 100.3(3) . .
N5 C4 H4A 111.7 . .
C2 C4 H4A 111.7 . .
N5 C4 H4B 111.7 . .
C2 C4 H4B 111.7 . .
H4A C4 H4B 109.5 . .
C12 N5 C7 128.6(3) . .
C12 N5 C4 110.4(3) . .
C7 N5 C4 118.4(3) . .
C1C N6 C17 127.8(3) . .
C1C N6 C16 110.4(3) . .
C17 N6 C16 118.8(3) . .
O2 C7 N5 119.5(3) . .
O2 C7 C8 121.9(3) . .
N5 C7 C8 118.4(3) . .
C13 C8 C9 120.7(3) . .
C13 C8 C7 119.2(3) . .
C9 C8 C7 119.7(3) . .
C10 C9 C8 119.3(3) . .
C10 C9 H9 120.3 . .
C8 C9 H9 120.3 . .
C11 C10 C9 120.1(3) . .
C11 C10 H10 119.9 . .
C9 C10 H10 119.9 . .
C10 C11 C14 120.6(3) . .
C10 C11 H11 119.7 . .
C14 C11 H11 119.7 . .
O1 C12 N5 109.1(3) . .
O1 C12 S1 120.6(2) . .
N5 C12 S1 130.3(2) . .
C8 C13 C14 120.0(3) . .
C8 C13 H13 120.0 . .
C14 C13 H13 120.0 . .
C13 C14 C11 119.2(3) . .
C13 C14 H14 120.4 . .
C11 C14 H14 120.4 . .
O3 C15 C16 104.0(2) . .
O3 C15 H15A 111.0 . .
C16 C15 H15A 111.0 . .
O3 C15 H15B 111.0 . .
C16 C15 H15B 111.0 . .
H15A C15 H15B 109.0 . .
N6 C16 C15 100.4(3) . .
N6 C16 H16A 111.7 . .
C15 C16 H16A 111.7 . .
N6 C16 H16B 111.7 . .
C15 C16 H16B 111.7 . .
H16A C16 H16B 109.5 . .
O4 C17 N6 119.2(3) . .
O4 C17 C18 121.7(3) . .
N6 C17 C18 118.9(3) . .
C1D C18 C19 120.3(3) . .
C1D C18 C17 120.2(3) . .
C19 C18 C17 119.1(3) . .
C1A C19 C18 120.0(3) . .
C1A C19 H19 120.0 . .
C18 C19 H19 120.0 . .
C19 C1A C1B 120.0(3) . .
C19 C1A H1A 120.0 . .
C1B C1A H1A 120.0 . .
C1E C1B C1A 119.9(3) . .
C1E C1B H1B 120.1 . .
C1A C1B H1B 120.1 . .
O3 C1C N6 109.4(3) . .
O3 C1C S2 121.0(2) . .
N6 C1C S2 129.6(2) . .
C18 C1D C1E 119.6(3) . .
C18 C1D H1D 120.2 . .
C1E C1D H1D 120.2 . .
C1B C1E C1D 120.2(3) . .
C1B C1E H1E 119.9 . .
C1D C1E H1E 119.9 . .

loop_
_geom_bond_atom_site_label_1
_geom_bond_atom_site_label_2
_geom_bond_distance
_geom_bond_site_symmetry_2
S1 C12 1.640(3) .
S2 C1C 1.644(3) .
O1 C12 1.340(4) .
O1 C2 1.461(4) .
O2 C7 1.213(4) .
O3 C1C 1.328(4) .
O3 C15 1.465(4) .
O4 C17 1.210(4) .
C2 C4 1.507(5) .
C2 H2A 0.9900 .
C2 H2B 0.9900 .
C4 N5 1.480(4) .
C4 H4A 0.9900 .
C4 H4B 0.9900 .
N5 C12 1.368(4) .
N5 C7 1.401(4) .
N6 C1C 1.376(4) .
N6 C17 1.408(4) .
N6 C16 1.467(4) .
C7 C8 1.497(4) .
C8 C13 1.385(5) .
C8 C9 1.388(5) .
C9 C10 1.385(5) .
C9 H9 0.9500 .
C10 C11 1.385(5) .
C10 H10 0.9500 .
C11 C14 1.391(5) .
C11 H11 0.9500 .
C13 C14 1.388(5) .
C13 H13 0.9500 .
C14 H14 0.9500 .
C15 C16 1.515(5) .
C15 H15A 0.9900 .
C15 H15B 0.9900 .
C16 H16A 0.9900 .
C16 H16B 0.9900 .
C17 C18 1.492(4) .
C18 C1D 1.377(5) .
C18 C19 1.386(4) .
C19 C1A 1.381(5) .
C19 H19 0.9500 .
C1A C1B 1.384(5) .
C1A H1A 0.9500 .
C1B C1E 1.381(5) .
C1B H1B 0.9500 .
C1D C1E 1.392(4) .
C1D H1D 0.9500 .
C1E H1E 0.9500 .

loop_
_geom_torsion_atom_site_label_1
_geom_torsion_atom_site_label_2
_geom_torsion_atom_site_label_3
_geom_torsion_atom_site_label_4
_geom_torsion
_geom_torsion_site_symmetry_1
_geom_torsion_site_symmetry_2
_geom_torsion_site_symmetry_3
_geom_torsion_site_symmetry_4
C12 O1 C2 C4 16.7(3) . . . .
O1 C2 C4 N5 -22.3(3) . . . .
C2 C4 N5 C12 22.3(3) . . . .
C2 C4 N5 C7 -174.4(3) . . . .
C12 N5 C7 O2 148.6(3) . . . .
C4 N5 C7 O2 -11.3(4) . . . .
C12 N5 C7 C8 -36.0(4) . . . .
C4 N5 C7 C8 164.2(3) . . . .
O2 C7 C8 C13 -49.7(5) . . . .
N5 C7 C8 C13 135.0(3) . . . .
O2 C7 C8 C9 123.7(4) . . . .
N5 C7 C8 C9 -51.6(4) . . . .
C13 C8 C9 C10 2.0(5) . . . .
C7 C8 C9 C10 -171.2(3) . . . .
C8 C9 C10 C11 -2.7(5) . . . .
C9 C10 C11 C14 1.3(5) . . . .
C2 O1 C12 N5 -2.7(3) . . . .
C2 O1 C12 S1 179.5(2) . . . .
C7 N5 C12 O1 -174.4(3) . . . .
C4 N5 C12 O1 -13.2(3) . . . .
C7 N5 C12 S1 3.2(5) . . . .
C4 N5 C12 S1 164.4(3) . . . .
C9 C8 C13 C14 0.1(5) . . . .
C7 C8 C13 C14 173.4(3) . . . .
C8 C13 C14 C11 -1.5(5) . . . .
C10 C11 C14 C13 0.8(5) . . . .
C1C O3 C15 C16 17.3(3) . . . .
C1C N6 C16 C15 21.8(3) . . . .
C17 N6 C16 C15 -176.1(3) . . . .
O3 C15 C16 N6 -22.4(3) . . . .
C1C N6 C17 O4 146.1(3) . . . .
C16 N6 C17 O4 -12.5(4) . . . .
C1C N6 C17 C18 -40.1(4) . . . .
C16 N6 C17 C18 161.3(3) . . . .
O4 C17 C18 C1D 123.5(4) . . . .
N6 C17 C18 C1D -50.2(4) . . . .
O4 C17 C18 C19 -48.9(5) . . . .
N6 C17 C18 C19 137.4(3) . . . .
C1D C18 C19 C1A 1.2(5) . . . .
C17 C18 C19 C1A 173.5(3) . . . .
C18 C19 C1A C1B -2.1(5) . . . .
C19 C1A C1B C1E 1.0(5) . . . .
C15 O3 C1C N6 -3.7(3) . . . .
C15 O3 C1C S2 178.8(2) . . . .
C17 N6 C1C O3 -172.4(3) . . . .
C16 N6 C1C O3 -12.3(3) . . . .
C17 N6 C1C S2 4.8(5) . . . .
C16 N6 C1C S2 164.9(2) . . . .
C19 C18 C1D C1E 0.9(5) . . . .
C17 C18 C1D C1E -171.4(3) . . . .
C1A C1B C1E C1D 1.0(5) . . . .
C18 C1D C1E C1B -1.9(5) . . . .
